data_7118999
loop_
_publ_author_name
'Yuichi Kitamoto'
'Takatsugu Suzuki'
'Yasuo Miyata'
'Hiroshi Kita'
'Kenji Funaki'
'Shuichi Oi'

_publ_section_title
;
 The first synthesis and X-ray crystallographic analysis of an
 oxygen-bridged planarized triphenylborane
;
_journal_name_full Chem.Commun.
_journal_page_first 7098
_journal_volume 52
_journal_year 2016
_chemical_formula_moiety 'C18 H9 B O3'
_chemical_formula_sum 'C18 H9 B O3'
_chemical_formula_weight 284.08
_space_group_crystal_system monoclinic
_space_group_IT_number 15
_space_group_name_Hall '-C 2yc'
_space_group_name_H-M_alt 'C 1 2/c 1'
_symmetry_space_group_name_Hall '-C 2yc'
_symmetry_space_group_name_H-M 'C 1 2/c 1'
_atom_sites_solution_hydrogens geom
_atom_sites_solution_primary direct
_atom_sites_solution_secondary difmap
_audit_update_record
;
2016-03-14 deposited with the CCDC.
2016-04-29 downloaded from the CCDC.
;
_cell_angle_alpha 90.0000
_cell_angle_beta 111.071(10)
_cell_angle_gamma 90.0000
_cell_formula_units_Z 4
_cell_length_a 17.055(9)
_cell_length_b 10.409(6)
_cell_length_c 7.301(4)
_cell_measurement_reflns_used 3203
_cell_measurement_temperature 150
_cell_measurement_theta_max 27.60
_cell_measurement_theta_min 3.20
_cell_volume 1209.4(12)
_computing_cell_refinement 'CrystalClear-SM Auto 2.0 r15'
_computing_data_collection 'CrystalClear-SM Auto 2.0 r15 (Rigaku, 2011)'
_computing_data_reduction 'CrystalClear-SM Auto 2.0 r15'
_computing_molecular_graphics 'CrystalStructure 4.1'
_computing_publication_material 'CrystalStructure 4.1 (Rigaku, 2014)'
_computing_structure_refinement 'SHELXL2013 (Sheldrick, 2008)'
_computing_structure_solution 'Il Milione (Burla, et al., 2007)'
_diffrn_ambient_temperature 150
_diffrn_detector_area_resol_mean 13.653
_diffrn_measured_fraction_theta_full 0.996
_diffrn_measured_fraction_theta_max 0.997
_diffrn_measurement_device_type 'Rigaku XtaLAB mini'
_diffrn_measurement_method \w
_diffrn_radiation_type 'Mo K\a'
_diffrn_radiation_wavelength 0.71075
_diffrn_reflns_av_R_equivalents 0.0912
_diffrn_reflns_Laue_measured_fraction_full 0.996
_diffrn_reflns_Laue_measured_fraction_max 0.997
_diffrn_reflns_limit_h_max 22
_diffrn_reflns_limit_h_min -22
_diffrn_reflns_limit_k_max 13
_diffrn_reflns_limit_k_min -13
_diffrn_reflns_limit_l_max 9
_diffrn_reflns_limit_l_min -9
_diffrn_reflns_number 4869
_diffrn_reflns_point_group_measured_fraction_full 0.996
_diffrn_reflns_point_group_measured_fraction_max 0.997
_diffrn_reflns_theta_full 25.242
_diffrn_reflns_theta_max 27.468
_diffrn_reflns_theta_min 3.415
_diffrn_standards_interval_count .
_diffrn_standards_number 0
_exptl_absorpt_coefficient_mu 0.105
_exptl_absorpt_correction_T_max 0.995
_exptl_absorpt_correction_T_min 0.766
_exptl_absorpt_correction_type multi-scan
_exptl_absorpt_process_details 'REQAB (Rigaku, 1998)'
_exptl_crystal_colour colorless
_exptl_crystal_density_diffrn 1.560
_exptl_crystal_density_method 'not measured'
_exptl_crystal_description platelet
_exptl_crystal_F_000 584.00
_exptl_crystal_size_max 0.240
_exptl_crystal_size_mid 0.150
_exptl_crystal_size_min 0.050
_refine_diff_density_max 0.30
_refine_diff_density_min -0.26
_refine_ls_extinction_method none
_refine_ls_goodness_of_fit_ref 0.890
_refine_ls_hydrogen_treatment constr
_refine_ls_number_parameters 102
_refine_ls_number_reflns 1390
_refine_ls_number_restraints 0
_refine_ls_R_factor_all 0.1062
_refine_ls_R_factor_gt 0.0529
_refine_ls_shift/su_max 0.000
_refine_ls_structure_factor_coef Fsqd
_refine_ls_weighting_details 'w = 1/[\s^2^(Fo^2^)+(0.0587P)^2^+0.0000P] where P=(Fo^2^+2Fc^2^)/3'
_refine_ls_weighting_scheme calc
_refine_ls_wR_factor_gt 0.1170
_refine_ls_wR_factor_ref 0.1337
_reflns_number_gt 743
_reflns_number_total 1390
_reflns_threshold_expression F^2^>2.0\s(F^2^)
_cod_data_source_file c6cc02440h2.cif
_cod_data_source_block 02
_cod_database_code 7118999
_shelxl_res_file
;
TITL 02
CELL  0.71075 17.05500 10.40900 7.30100 90.00000 111.07100 90.00000
ZERR  4 0.00900 0.00600 0.00400 0.00000 0.01000 0.00000
LATT 7
SYMM    -X,    +Y, .50-Z
SFAC C H B O
UNIT 72 36 4 12
L.S. 20
FMAP 2
PLAN -18
WPDB -2
HTAB
BOND $H
CONF
LIST 4
TEMP -123.0
ACTA
SIZE 0.240 0.150 0.050
WGHT    0.058700
FVAR       0.38244
O1    4    0.000000    0.665836    0.250000    10.50000    0.02303    0.01649 =
         0.02657    0.00000    0.00222    0.00000
O13   4    0.141491    0.263757    0.493183    11.00000    0.01905    0.02166 =
         0.02509    0.00275    0.00030    0.00175
C1    1    0.073633    0.467672    0.378092    11.00000    0.01687    0.01897 =
         0.02115   -0.00187    0.00436    0.00092
C2    1    0.000000    0.257763    0.250000    10.50000    0.02104    0.02204 =
         0.02266    0.00000    0.00750    0.00000
C4    1    0.141091    0.668552    0.494993    11.00000    0.03030    0.02115 =
         0.02519   -0.00425    0.01009   -0.00645
AFIX  43
H4    2    0.141619    0.759806    0.497333    11.00000   -1.20000
AFIX   0
C5    1    0.072098    0.600833    0.373763    11.00000    0.01975    0.02363 =
         0.01750   -0.00044    0.00555   -0.00018
C6    1    0.210067    0.596903    0.614017    11.00000    0.02160    0.03322 =
         0.02085   -0.00551    0.00343   -0.01063
AFIX  43
H6    2    0.257931    0.642431    0.697020    11.00000   -1.20000
AFIX   0
C7    1    0.213033    0.463289    0.618578    11.00000    0.01626    0.03253 =
         0.02061    0.00135    0.00178    0.00037
AFIX  43
H7    2    0.261276    0.418620    0.701720    11.00000   -1.20000
AFIX   0
C8    1    0.143050    0.398266    0.497422    11.00000    0.02193    0.02161 =
         0.01906    0.00023    0.00645   -0.00051
C9    1    0.071252    0.193752    0.372597    11.00000    0.02219    0.01953 =
         0.02347   -0.00012    0.00887   -0.00098
C10   1    0.071988    0.061315    0.374059    11.00000    0.02632    0.02111 =
         0.03135    0.00633    0.01074    0.00786
AFIX  43
H10   2    0.119437    0.014443    0.455958    11.00000   -1.20000
AFIX   0
C11   1    0.000000   -0.000902    0.250000    10.50000    0.03598    0.01863 =
         0.03939    0.00000    0.01839    0.00000
AFIX  43
H11   2    0.000000   -0.092169    0.250000    10.50000   -1.20000
AFIX   0
B12   3    0.000000    0.398225    0.250000    10.50000    0.01907    0.02105 =
         0.02067    0.00000    0.00438    0.00000
HKLF 4
 
REM  02
REM R1 =  0.0529 for     743 Fo > 4sig(Fo)  and  0.1062 for all    1390 data
REM    102 parameters refined using      0 restraints
 
END  
     
WGHT      0.0587      0.0000 

REM No hydrogen bonds found for HTAB generation

REM Highest difference peak  0.303,  deepest hole -0.255,  1-sigma level  0.064
Q1    1   0.0000  0.3373  0.2500  10.50000  0.05    0.30
Q2    1  -0.0390  0.4355  0.1936  11.00000  0.05    0.30
Q3    1   0.0756  0.5222  0.3675  11.00000  0.05    0.21
Q4    1   0.0418  0.6695  0.0777  11.00000  0.05    0.19
Q5    1   0.0000  0.7488  0.2500  10.50000  0.05    0.18
Q6    1   0.0000  0.8132  0.2500  10.50000  0.05    0.18
Q7    1   0.1667  0.8321  0.4101  11.00000  0.05    0.17
Q8    1   0.2503  0.5460  0.4762  11.00000  0.05    0.16
Q9    1   0.1108  0.5146  0.2474  11.00000  0.05    0.16
Q10   1  -0.1036  0.6340  0.1021  11.00000  0.05    0.16
Q11   1   0.1138  0.9268  0.2241  11.00000  0.05    0.16
Q12   1   0.1024  0.4647  0.1987  11.00000  0.05    0.16
Q13   1   0.2115  0.6454  0.7679  11.00000  0.05    0.16
Q14   1   0.1909  0.7154  0.3692  11.00000  0.05    0.15
Q15   1   0.2781  0.6157  0.7821  11.00000  0.05    0.15
Q16   1   0.2563  0.4633  0.8295  11.00000  0.05    0.15
Q17   1   0.2080  0.7612  0.7433  11.00000  0.05    0.15
Q18   1   0.1982  0.5268  0.6545  11.00000  0.05    0.15
;

loop_
_symmetry_equiv_pos_site_id
_space_group_symop_operation_xyz
1 +X,+Y,+Z
2 -X,+Y,1/2-Z
3 -X,-Y,-Z
4 +X,-Y,1/2+Z
5 1/2+X,1/2+Y,+Z
6 1/2-X,1/2+Y,1/2-Z
7 1/2-X,1/2-Y,-Z
8 1/2+X,1/2-Y,1/2+Z

loop_
_atom_site_label
_atom_site_type_symbol
_atom_site_fract_x
_atom_site_fract_y
_atom_site_fract_z
_atom_site_U_iso_or_equiv
_atom_site_adp_type
_atom_site_occupancy
_atom_site_site_symmetry_multiplicity
_atom_site_calc_flag
_atom_site_refinement_flags
_atom_site_disorder_assembly
_atom_site_disorder_group
O1 O 0.0 0.66584(14) 0.25 0.0239(5) Uani 1 4 d . . .
O13 O 0.14149(7) 0.26376(11) 0.49318(17) 0.0240(4) Uani 1 8 d . . .
C1 C 0.07363(10) 0.46767(15) 0.3781(2) 0.0197(4) Uani 1 8 d . . .
C2 C 0.0 0.2578(2) 0.25 0.0220(6) Uani 1 4 d . . .
C4 C 0.14109(11) 0.66855(17) 0.4950(3) 0.0255(5) Uani 1 8 d . . .
C5 C 0.07210(10) 0.60083(17) 0.3738(3) 0.0206(4) Uani 1 8 d . . .
C6 C 0.21007(11) 0.59690(17) 0.6140(3) 0.0264(5) Uani 1 8 d . . .
C7 C 0.21303(11) 0.46329(16) 0.6186(3) 0.0245(5) Uani 1 8 d . . .
C8 C 0.14305(11) 0.39827(17) 0.4974(2) 0.0211(4) Uani 1 8 d . . .
C9 C 0.07125(11) 0.19375(16) 0.3726(2) 0.0215(4) Uani 1 8 d . . .
C10 C 0.07199(11) 0.06131(17) 0.3741(3) 0.0262(5) Uani 1 8 d . . .
C11 C 0.0 -0.0009(2) 0.25 0.0300(7) Uani 1 4 d . . .
B12 B 0.0 0.3982(3) 0.25 0.0210(7) Uani 1 4 d . . .
H4 H 0.14162 0.75981 0.49733 0.0306 Uiso 1 8 calc R . .
H6 H 0.25793 0.64243 0.69702 0.0316 Uiso 1 8 calc R . .
H7 H 0.26128 0.41862 0.70172 0.0294 Uiso 1 8 calc R . .
H10 H 0.11944 0.01444 0.45596 0.0314 Uiso 1 8 calc R . .
H11 H 0.0 -0.09217 0.25 0.0360 Uiso 1 4 calc R . .

loop_
_atom_site_aniso_label
_atom_site_aniso_U_11
_atom_site_aniso_U_22
_atom_site_aniso_U_33
_atom_site_aniso_U_12
_atom_site_aniso_U_13
_atom_site_aniso_U_23
O1 0.0230(10) 0.0165(9) 0.0266(10) 0.0000 0.0022(8) 0.0000
O13 0.0191(7) 0.0217(7) 0.0251(8) 0.0018(5) 0.0003(6) 0.0027(5)
C1 0.0169(10) 0.0190(10) 0.0211(10) 0.0009(7) 0.0044(8) -0.0019(7)
C2 0.0210(15) 0.0220(15) 0.0227(15) 0.0000 0.0075(12) 0.0000
C4 0.0303(11) 0.0211(10) 0.0252(10) -0.0065(8) 0.0101(9) -0.0043(7)
C5 0.0198(10) 0.0236(11) 0.0175(9) -0.0002(7) 0.0056(8) -0.0004(7)
C6 0.0216(10) 0.0332(12) 0.0209(10) -0.0106(8) 0.0034(8) -0.0055(8)
C7 0.0163(9) 0.0325(11) 0.0206(10) 0.0004(8) 0.0018(8) 0.0014(8)
C8 0.0219(10) 0.0216(10) 0.0191(10) -0.0005(7) 0.0065(8) 0.0002(7)
C9 0.0222(9) 0.0195(11) 0.0235(9) -0.0010(7) 0.0089(8) -0.0001(7)
C10 0.0263(11) 0.0211(10) 0.0314(10) 0.0079(8) 0.0107(9) 0.0063(8)
C11 0.0360(17) 0.0186(14) 0.0394(17) 0.0000 0.0184(14) 0.0000
B12 0.0191(16) 0.0210(17) 0.0207(15) 0.0000 0.0044(13) 0.0000

loop_
_atom_type_symbol
_atom_type_description
_atom_type_scat_dispersion_real
_atom_type_scat_dispersion_imag
_atom_type_scat_source
C C 0.0033 0.0016
;
International Tables for Crystallography
(Vol. C, Tables 4.2.6.8 and 6.1.1.4)
;
H H 0.0000 0.0000
;
International Tables for Crystallography
(Vol. C, Table 6.1.1.4)
;
B B 0.0013 0.0007
;
International Tables for Crystallography
(Vol. C, Tables 4.2.6.8 and 6.1.1.4)
;
O O 0.0106 0.0060
;
International Tables for Crystallography
(Vol. C, Tables 4.2.6.8 and 6.1.1.4)
;

loop_
_geom_angle_atom_site_label_1
_geom_angle_atom_site_label_2
_geom_angle_atom_site_label_3
_geom_angle
_geom_angle_publ_flag
_geom_angle_site_symmetry_1
_geom_angle_site_symmetry_2
_geom_angle_site_symmetry_3
C5 O1 C5 122.63(15) yes . . 2_555
C8 O13 C9 122.43(12) yes . . .
C5 C1 C8 122.51(14) yes . . .
C5 C1 B12 118.42(16) yes . . .
C8 C1 B12 119.06(17) yes . . .
C9 C2 C9 122.81(18) yes . . 2_555
C9 C2 B12 118.60(10) yes . . .
C9 C2 B12 118.60(10) yes 2_555 . .
C5 C4 C6 117.20(16) yes . . .
O1 C5 C1 119.96(13) yes . . .
O1 C5 C4 120.69(16) yes . . .
C1 C5 C4 119.33(14) yes . . .
C4 C6 C7 124.22(15) yes . . .
C6 C7 C8 117.32(15) yes . . .
O13 C8 C1 119.96(14) yes . . .
O13 C8 C7 120.63(14) yes . . .
C1 C8 C7 119.41(16) yes . . .
O13 C9 C2 120.24(15) yes . . .
O13 C9 C10 120.62(14) yes . . .
C2 C9 C10 119.15(15) yes . . .
C9 C10 C11 117.10(15) yes . . .
C10 C11 C10 124.71(18) yes . . 2_555
C1 B12 C1 120.6(2) yes . . 2_555
C1 B12 C2 119.70(12) yes . . .
C1 B12 C2 119.70(12) yes 2_555 . .
C5 C4 H4 121.405 no . . .
C6 C4 H4 121.399 no . . .
C4 C6 H6 117.887 no . . .
C7 C6 H6 117.895 no . . .
C6 C7 H7 121.333 no . . .
C8 C7 H7 121.342 no . . .
C9 C10 H10 121.449 no . . .
C11 C10 H10 121.454 no . . .
C10 C11 H11 117.646 no . . .
C10 C11 H11 117.646 no 2_555 . .

loop_
_geom_bond_atom_site_label_1
_geom_bond_atom_site_label_2
_geom_bond_distance
_geom_bond_publ_flag
_geom_bond_site_symmetry_1
_geom_bond_site_symmetry_2
O1 C5 1.4098(17) yes . .
O1 C5 1.4098(17) yes . 2_555
O13 C8 1.400(2) yes . .
O13 C9 1.4081(19) yes . .
C1 C5 1.386(2) yes . .
C1 C8 1.393(2) yes . .
C1 B12 1.459(2) yes . .
C2 C9 1.3929(19) yes . .
C2 C9 1.3929(19) yes . 2_555
C2 B12 1.461(4) yes . .
C4 C5 1.384(2) yes . .
C4 C6 1.400(2) yes . .
C6 C7 1.392(3) yes . .
C7 C8 1.381(2) yes . .
C9 C10 1.379(3) yes . .
C10 C11 1.3955(19) yes . .
C4 H4 0.950 no . .
C6 H6 0.950 no . .
C7 H7 0.950 no . .
C10 H10 0.950 no . .
C11 H11 0.950 no . .

loop_
_geom_contact_atom_site_label_1
_geom_contact_atom_site_label_2
_geom_contact_distance
_geom_contact_publ_flag
_geom_contact_site_symmetry_1
_geom_contact_site_symmetry_2
O1 C1 2.421(2) no . 2_555
O1 C4 2.4281(18) no . 2_555
O1 B12 2.786(4) no . .
O13 B12 2.802(2) no . .
C1 C5 2.862(2) no . 2_555
C1 C6 2.704(2) no . .
C1 C9 2.852(3) no . .
C2 C8 2.861(2) no . .
C2 C8 2.861(2) no . 2_555
C2 C10 2.390(3) no . 2_555
C2 C11 2.693(3) no . .
C4 C8 2.814(3) no . .
C5 C7 2.816(2) no . .
C9 C10 2.819(2) no . 2_555
O1 C11 3.469(3) no . 1_565
O13 C6 3.526(2) no . 6_546
C1 C6 3.579(3) no . 4_564
C5 C7 3.594(3) no . 4_564
C5 C8 3.377(3) no . 4_564
C5 B12 3.389(3) no . 3_566
C6 O13 3.526(2) no . 6_556
C6 C1 3.579(3) no . 4_565
C6 C8 3.383(3) no . 4_565
C7 C5 3.594(3) no . 4_565
C8 C5 3.377(3) no . 4_565
C8 C6 3.383(3) no . 4_564
C10 C11 3.444(3) no . 3_556
C11 O1 3.469(3) no . 1_545
C11 C10 3.444(3) no . 3_556
C11 C10 3.444(3) no . 4_554
B12 C5 3.389(3) no . 3_566
B12 C5 3.389(3) no . 4_564
O1 H4 2.6297 no . .
O1 H4 2.6297 no . 2_555
O13 H7 2.6180 no . .
O13 H10 2.6223 no . .
C1 H4 3.2594 no . .
C1 H7 3.2632 no . .
C2 H10 3.2596 no . .
C2 H10 3.2596 no . 2_555
C4 H7 3.3201 no . .
C5 H6 3.2286 no . .
C7 H4 3.3193 no . .
C8 H6 3.2200 no . .
C9 H11 3.2176 no . .
C10 H10 3.3236 no . 2_555
C11 H10 2.0576 no . 2_555
H4 H6 2.3396 no . .
H6 H7 2.3303 no . .
H10 H11 2.3323 no . .
O1 H11 2.5189 no . 1_565
O13 H6 3.5581 no . 4_564
O13 H6 2.6199 no . 6_546
O13 H7 3.1742 no . 7_556
C2 H4 3.5319 no . 3_566
C2 H4 3.5319 no . 4_564
C4 H6 3.2463 no . 7_566
C4 H7 3.5729 no . 4_564
C4 H7 3.4351 no . 6_556
C4 H11 3.4782 no . 1_565
C5 H11 3.4265 no . 1_565
C6 H4 3.2806 no . 7_566
C6 H7 3.4265 no . 4_564
C6 H7 3.5763 no . 6_556
C6 H10 3.5333 no . 6_556
C6 H10 3.3357 no . 7_556
C7 H6 3.5683 no . 6_546
C7 H10 3.4226 no . 6_556
C7 H10 3.1035 no . 7_556
C8 H6 3.4523 no . 4_564
C8 H6 3.4945 no . 6_546
C9 H4 3.3978 no . 4_564
C9 H6 3.4733 no . 6_546
C9 H7 3.3068 no . 7_556
C9 H11 3.5489 no . 3_556
C10 H4 3.3617 no . 1_545
C10 H6 3.5217 no . 6_546
C10 H7 3.0930 no . 7_556
C10 H10 3.5172 no . 4_554
C10 H11 3.4011 no . 3_556
C11 H4 3.4875 no . 1_545
C11 H4 3.4875 no . 2_545
C11 H10 3.4529 no . 3_556
C11 H10 3.4529 no . 4_554
H4 C2 3.5319 no . 3_566
H4 C6 3.2806 no . 7_566
H4 C9 3.3978 no . 4_565
H4 C10 3.3617 no . 1_565
H4 C11 3.4875 no . 1_565
H4 H6 2.7806 no . 7_566
H4 H7 2.7725 no . 6_556
H4 H10 2.6790 no . 1_565
H4 H11 2.8866 no . 1_565
H6 O13 3.5581 no . 4_565
H6 O13 2.6199 no . 6_556
H6 C4 3.2463 no . 7_566
H6 C7 3.5683 no . 6_556
H6 C8 3.4523 no . 4_565
H6 C8 3.4945 no . 6_556
H6 C9 3.4733 no . 6_556
H6 C10 3.5217 no . 6_556
H6 H4 2.7806 no . 7_566
H6 H6 3.5784 no . 7_566
H6 H7 3.0154 no . 6_556
H6 H10 2.9594 no . 6_556
H6 H10 3.1571 no . 7_556
H7 O13 3.1742 no . 7_556
H7 C4 3.5729 no . 4_565
H7 C4 3.4351 no . 6_546
H7 C6 3.4265 no . 4_565
H7 C6 3.5763 no . 6_546
H7 C9 3.3068 no . 7_556
H7 C10 3.0930 no . 7_556
H7 H4 2.7725 no . 6_546
H7 H6 3.0154 no . 6_546
H7 H10 2.7792 no . 6_556
H7 H10 2.7628 no . 7_556
H10 C6 3.5333 no . 6_546
H10 C6 3.3357 no . 7_556
H10 C7 3.4226 no . 6_546
H10 C7 3.1035 no . 7_556
H10 C10 3.5172 no . 4_555
H10 C11 3.4529 no . 3_556
H10 H4 2.6790 no . 1_545
H10 H6 2.9594 no . 6_546
H10 H6 3.1571 no . 7_556
H10 H7 2.7792 no . 6_546
H10 H7 2.7628 no . 7_556
H10 H11 3.5436 no . 3_556
H11 O1 2.5189 no . 1_545
H11 C4 3.4782 no . 1_545
H11 C4 3.4782 no . 2_545
H11 C5 3.4265 no . 1_545
H11 C5 3.4265 no . 2_545
H11 C9 3.5489 no . 3_556
H11 C9 3.5489 no . 4_554
H11 C10 3.4011 no . 3_556
H11 C10 3.4011 no . 4_554
H11 H4 2.8866 no . 1_545
H11 H4 2.8866 no . 2_545
H11 H10 3.5436 no . 3_556
H11 H10 3.5436 no . 4_554

loop_
_geom_torsion_atom_site_label_1
_geom_torsion_atom_site_label_2
_geom_torsion_atom_site_label_3
_geom_torsion_atom_site_label_4
_geom_torsion
_geom_torsion_publ_flag
_geom_torsion_site_symmetry_1
_geom_torsion_site_symmetry_2
_geom_torsion_site_symmetry_3
_geom_torsion_site_symmetry_4
C5 O1 C5 C1 -0.6(2) no . . 2_555 2_555
C5 O1 C5 C4 -179.08(14) no . . 2_555 2_555
C5 O1 C5 C1 -0.6(2) no 2_555 . . .
C5 O1 C5 C4 -179.08(14) no 2_555 . . .
C8 O13 C9 C2 0.6(3) no . . . .
C8 O13 C9 C10 -179.43(16) no . . . .
C9 O13 C8 C1 -0.6(3) no . . . .
C9 O13 C8 C7 179.65(16) no . . . .
C5 C1 C8 O13 -178.94(17) no . . . .
C5 C1 C8 C7 0.8(3) no . . . .
C8 C1 C5 O1 -179.97(17) no . . . .
C8 C1 C5 C4 -1.4(3) no . . . .
C5 C1 B12 C1 -0.5(2) no . . . 2_555
C5 C1 B12 C2 179.47(13) no . . . .
B12 C1 C5 O1 1.0(3) no . . . .
B12 C1 C5 C4 179.60(13) no . . . .
C8 C1 B12 C1 -179.54(13) no . . . 2_555
C8 C1 B12 C2 0.5(2) no . . . .
B12 C1 C8 O13 0.0(3) no . . . .
B12 C1 C8 C7 179.82(13) no . . . .
C9 C2 C9 O13 179.91(14) no . . 2_555 2_555
C9 C2 C9 C10 -0.1(2) no . . 2_555 2_555
C9 C2 C9 O13 179.91(14) no 2_555 . . .
C9 C2 C9 C10 -0.1(2) no 2_555 . . .
C9 C2 B12 C1 -0.43(10) no . . . .
C9 C2 B12 C1 179.57(10) no . . . 2_555
B12 C2 C9 O13 -0.09(19) no . . . .
B12 C2 C9 C10 179.94(10) no . . . .
C9 C2 B12 C1 179.57(10) no 2_555 . . .
C9 C2 B12 C1 -0.43(10) no 2_555 . . 2_555
B12 C2 C9 O13 -0.09(19) no . . 2_555 2_555
B12 C2 C9 C10 179.94(10) no . . 2_555 2_555
C5 C4 C6 C7 -0.5(3) no . . . .
C6 C4 C5 O1 179.74(17) no . . . .
C6 C4 C5 C1 1.2(3) no . . . .
C4 C6 C7 C8 -0.1(3) no . . . .
C6 C7 C8 O13 179.68(17) no . . . .
C6 C7 C8 C1 -0.1(3) no . . . .
O13 C9 C10 C11 -179.86(16) no . . . .
C2 C9 C10 C11 0.1(3) no . . . .
C9 C10 C11 C10 -0.1(2) no . . . 2_555
